data_2020290
loop_
_publ_author_name
'Said, Musa A.'
'Ali, Adeeb Al-Sheikh'
'Hughes, David L.'

_publ_section_title
;
 A new route for the synthesis of phosphate esters:
 2,2'-[benzene-1,2-diylbis(oxy)]bis(5,5-dimethyl-1,3,2-dioxaphosphinane)
 2,2'-dioxide
;
_journal_coeditor_code QS3050
_journal_issue 12
_journal_name_full 'Acta Crystallographica Section C'
_journal_page_first
;
;
_journal_paper_doi 10.1107/S205322961502015X
_journal_volume 71
_journal_year 2015
_chemical_formula_moiety 'C10 H20 O7 P2'
_chemical_formula_structural O{cyclo-P(O)OCH2CMe2CH2O}2
_chemical_formula_sum 'C10 H20 O7 P2'
_chemical_formula_weight 314.20
_chemical_name_systematic
;
2-[(2'-Hydroxybiphenyl-2-yl)oxy]-5,5-dimethyl-1,3,2-dioxaphosphinane 2-oxide
;
_space_group_crystal_system orthorhombic
_space_group_IT_number 61
_space_group_name_Hall '-P 2ac 2ab'
_space_group_name_H-M_alt 'P b c a'
_symmetry_space_group_name_Hall '-P 2ac 2ab'
_symmetry_space_group_name_H-M 'P b c a'
_atom_sites_solution_hydrogens mixed
_atom_sites_solution_primary direct
_atom_sites_solution_secondary difmap
_audit_creation_method SHELXL-2014/7
_cell_angle_alpha 90.00
_cell_angle_beta 90.00
_cell_angle_gamma 90.00
_cell_formula_units_Z 8
_cell_length_a 9.8434(2)
_cell_length_b 11.3589(3)
_cell_length_c 26.6986(8)
_cell_measurement_reflns_used 7659
_cell_measurement_temperature 293(2)
_cell_measurement_theta_max 32.5282
_cell_measurement_theta_min 2.9018
_cell_volume 2985.18(13)
_computing_cell_refinement
;
CrysAlis PRO (Agilent, 2010)
;
_computing_data_collection
;
CrysAlis PRO (Agilent, 2010)
;
_computing_data_reduction
;
CrysAlis PRO (Agilent, 2010)
;
_computing_molecular_graphics
;
ORTEPII (Johnson, 1976) and ORTEP-3 for Windows (Farrugia, 2012)
;
_computing_publication_material
;
SHELXL97 (Sheldrick, 2008) and WinGX (Farrugia, 2012)
;
_computing_structure_refinement
;
SHELXL2014 (Sheldrick, 2015)
;
_computing_structure_solution
;
SHELXS97 (Sheldrick, 2008)
;
_diffrn_ambient_temperature 293(2)
_diffrn_detector_area_resol_mean 16.0050
_diffrn_measured_fraction_theta_full 0.998
_diffrn_measured_fraction_theta_max 0.998
_diffrn_measurement_device_type 'Oxford Diffraction Xcalibur 3/Sapphire3 CCD'
_diffrn_measurement_method 'Thin slice \f and \w scans'
_diffrn_radiation_monochromator graphite
_diffrn_radiation_source 'Enhance (Mo) X-ray Source'
_diffrn_radiation_type Mo-K\a
_diffrn_radiation_wavelength 0.71073
_diffrn_reflns_av_R_equivalents 0.0384
_diffrn_reflns_limit_h_max 10
_diffrn_reflns_limit_h_min -10
_diffrn_reflns_limit_k_max 12
_diffrn_reflns_limit_k_min -12
_diffrn_reflns_limit_l_max 29
_diffrn_reflns_limit_l_min -29
_diffrn_reflns_number 33060
_diffrn_reflns_theta_full 23.253
_diffrn_reflns_theta_max 23.253
_diffrn_reflns_theta_min 3.135
_exptl_absorpt_coefficient_mu 0.315
_exptl_absorpt_correction_T_max 1.00000
_exptl_absorpt_correction_T_min 0.84657
_exptl_absorpt_correction_type multi-scan
_exptl_absorpt_process_details
;
(CrysAlis PRO; Agilent, 2010)
;
_exptl_crystal_colour colourless
_exptl_crystal_density_diffrn 1.398
_exptl_crystal_density_method 'not measured'
_exptl_crystal_description prism
_exptl_crystal_F_000 1328
_exptl_crystal_size_max 0.40
_exptl_crystal_size_mid 0.18
_exptl_crystal_size_min 0.14
_refine_diff_density_max 0.238
_refine_diff_density_min -0.286
_refine_ls_extinction_method none
_refine_ls_goodness_of_fit_ref 1.136
_refine_ls_hydrogen_treatment mixed
_refine_ls_matrix_type full
_refine_ls_number_parameters 208
_refine_ls_number_reflns 2141
_refine_ls_number_restraints 0
_refine_ls_restrained_S_all 1.136
_refine_ls_R_factor_all 0.0527
_refine_ls_R_factor_gt 0.0464
_refine_ls_shift/su_max 0.001
_refine_ls_shift/su_mean 0.000
_refine_ls_structure_factor_coef Fsqd
_refine_ls_weighting_details 'w=1/[\s^2^(Fo^2^)+(0.0182P)^2^+4.2243P] where P=(Fo^2^+2Fc^2^)/3'
_refine_ls_weighting_scheme calc
_refine_ls_wR_factor_gt 0.0918
_refine_ls_wR_factor_ref 0.0944
_reflns_number_gt 1920
_reflns_number_total 2141
_reflns_threshold_expression 'I > 2\s(I)'
_cod_data_source_file qs3050sup1.cif
_cod_data_source_block musa26
_cod_database_code 2020290
_shelx_space_group_comment
;
The symmetry employed for this shelxl refinement is uniquely defined
by the following loop, which should always be used as a source of
symmetry information in preference to the above space-group names.
They are only intended as comments.
;

loop_
_symmetry_equiv_pos_as_xyz
'x, y, z'
'-x+1/2, -y, z+1/2'
'-x, y+1/2, -z+1/2'
'x+1/2, -y+1/2, -z'
'-x, -y, -z'
'x-1/2, y, -z-1/2'
'x, -y-1/2, z-1/2'
'-x-1/2, y-1/2, z'

loop_
_atom_site_type_symbol
_atom_site_label
_atom_site_fract_x
_atom_site_fract_y
_atom_site_fract_z
_atom_site_U_iso_or_equiv
_atom_site_adp_type
_atom_site_calc_flag
_atom_site_occupancy
P P1 0.45899(9) 0.53260(8) 0.61971(3) 0.0490(3) Uani d 1
O O1 0.4212(3) 0.4270(2) 0.64655(11) 0.0842(9) Uani d 1
O O11 0.4325(2) 0.52680(18) 0.56282(8) 0.0515(6) Uani d 1
C C12 0.4428(4) 0.6361(4) 0.53372(15) 0.0594(10) Uani d 1
C C13 0.3530(3) 0.7315(3) 0.55525(12) 0.0478(8) Uani d 1
C C131 0.2040(3) 0.6951(3) 0.55180(14) 0.0636(10) Uani d 1
H H13A 0.1890 0.6265 0.5721 0.095 Uiso calc 1
H H13B 0.1817 0.6776 0.5176 0.095 Uiso calc 1
H H13C 0.1476 0.7583 0.5636 0.095 Uiso calc 1
C C132 0.3768(5) 0.8453(4) 0.52559(17) 0.0938(16) Uani d 1
H H13D 0.3179 0.9059 0.5381 0.141 Uiso calc 1
H H13E 0.3577 0.8316 0.4908 0.141 Uiso calc 1
H H13F 0.4697 0.8695 0.5293 0.141 Uiso calc 1
C C14 0.3931(4) 0.7527(3) 0.60888(15) 0.0558(9) Uani d 1
O O15 0.3881(2) 0.6456(2) 0.63904(8) 0.0544(6) Uani d 1
P P2 0.75239(9) 0.49307(8) 0.61789(3) 0.0476(2) Uani d 1
O O2 0.7449(3) 0.4006(2) 0.58107(9) 0.0713(7) Uani d 1
O O21 0.7854(2) 0.44840(18) 0.67142(8) 0.0536(6) Uani d 1
C C22 0.8171(4) 0.5358(4) 0.70966(14) 0.0593(10) Uani d 1
C C23 0.9300(3) 0.6177(3) 0.69381(11) 0.0457(8) Uani d 1
C C231 1.0617(4) 0.5494(4) 0.68676(15) 0.0763(12) Uani d 1
H H23A 1.0806 0.5044 0.7164 0.115 Uiso calc 1
H H23B 1.1349 0.6034 0.6807 0.115 Uiso calc 1
H H23C 1.0528 0.4971 0.6587 0.115 Uiso calc 1
C C232 0.9474(5) 0.7134(4) 0.73355(14) 0.0826(13) Uani d 1
H H23D 0.8632 0.7550 0.7377 0.124 Uiso calc 1
H H23E 1.0168 0.7675 0.7231 0.124 Uiso calc 1
H H23F 0.9731 0.6779 0.7648 0.124 Uiso calc 1
C C24 0.8875(4) 0.6773(3) 0.64565(13) 0.0540(9) Uani d 1
O O25 0.8577(2) 0.5910(2) 0.60644(8) 0.0545(6) Uani d 1
O O3 0.6157(2) 0.5672(2) 0.62471(10) 0.0640(7) Uani d 1
H H121 0.541(4) 0.660(3) 0.5358(12) 0.066(11) Uiso d 1
H H122 0.412(4) 0.615(3) 0.5020(14) 0.075(12) Uiso d 1
H H141 0.482(4) 0.780(3) 0.6115(13) 0.064(11) Uiso d 1
H H142 0.335(4) 0.806(3) 0.6248(12) 0.065(11) Uiso d 1
H H221 0.846(3) 0.491(3) 0.7376(13) 0.063(10) Uiso d 1
H H222 0.734(4) 0.577(4) 0.7158(14) 0.089(14) Uiso d 1
H H241 0.959(3) 0.721(3) 0.6335(11) 0.052(9) Uiso d 1
H H242 0.808(4) 0.723(3) 0.6510(12) 0.063(11) Uiso d 1

loop_
_atom_site_aniso_label
_atom_site_aniso_U_11
_atom_site_aniso_U_22
_atom_site_aniso_U_33
_atom_site_aniso_U_12
_atom_site_aniso_U_13
_atom_site_aniso_U_23
P1 0.0390(5) 0.0484(5) 0.0597(6) 0.0035(4) -0.0082(4) 0.0031(4)
O1 0.0702(18) 0.0701(17) 0.112(2) 0.0042(15) 0.0012(16) 0.0369(16)
O11 0.0488(13) 0.0462(13) 0.0594(14) 0.0086(11) -0.0104(11) -0.0125(11)
C12 0.059(3) 0.070(3) 0.049(2) 0.019(2) 0.0053(19) -0.0011(19)
C13 0.0449(18) 0.0511(19) 0.0474(19) 0.0139(16) 0.0055(15) 0.0043(15)
C131 0.050(2) 0.075(3) 0.066(2) 0.0138(19) -0.0110(18) -0.005(2)
C132 0.089(3) 0.080(3) 0.113(4) 0.030(3) 0.034(3) 0.041(3)
C14 0.048(2) 0.046(2) 0.074(3) 0.0039(18) 0.000(2) -0.0137(19)
O15 0.0554(15) 0.0649(15) 0.0428(12) 0.0116(12) -0.0045(11) -0.0030(11)
P2 0.0389(5) 0.0475(5) 0.0563(5) -0.0013(4) -0.0077(4) 0.0025(4)
O2 0.0698(17) 0.0644(16) 0.0797(17) -0.0022(13) -0.0101(15) -0.0171(14)
O21 0.0502(14) 0.0472(13) 0.0634(14) -0.0076(11) -0.0058(11) 0.0150(11)
C22 0.058(2) 0.071(3) 0.049(2) 0.000(2) 0.0056(19) 0.015(2)
C23 0.048(2) 0.0509(19) 0.0383(17) -0.0042(16) 0.0008(15) 0.0003(14)
C231 0.046(2) 0.100(3) 0.083(3) 0.001(2) -0.015(2) -0.010(2)
C232 0.112(4) 0.079(3) 0.057(2) -0.015(3) -0.002(2) -0.013(2)
C24 0.057(2) 0.051(2) 0.054(2) -0.014(2) 0.0004(19) 0.0078(17)
O25 0.0576(15) 0.0648(15) 0.0412(12) -0.0149(12) -0.0023(11) 0.0074(11)
O3 0.0413(13) 0.0538(14) 0.0969(19) 0.0054(11) -0.0222(13) -0.0075(13)

loop_
_atom_type_symbol
_atom_type_description
_atom_type_scat_dispersion_real
_atom_type_scat_dispersion_imag
_atom_type_scat_source
C C 0.0033 0.0016 'International Tables Vol C Tables 4.2.6.8 and 6.1.1.4'
H H 0.0000 0.0000 'International Tables Vol C Tables 4.2.6.8 and 6.1.1.4'
O O 0.0106 0.0060 'International Tables Vol C Tables 4.2.6.8 and 6.1.1.4'
P P 0.1023 0.0942 'International Tables Vol C Tables 4.2.6.8 and 6.1.1.4'

loop_
_geom_angle_atom_site_label_1
_geom_angle_atom_site_label_2
_geom_angle_atom_site_label_3
_geom_angle
O1 P1 O11 114.16(16)
O1 P1 O15 113.95(15)
O11 P1 O15 106.70(12)
O1 P1 O3 114.26(15)
O11 P1 O3 104.83(14)
O15 P1 O3 101.76(13)
C12 O11 P1 118.3(2)
O11 C12 C13 111.4(3)
O11 C12 H121 105(2)
C13 C12 H121 110(2)
O11 C12 H122 104(2)
C13 C12 H122 110(2)
H121 C12 H122 115(3)
C14 C13 C12 108.8(3)
C14 C13 C131 110.7(3)
C12 C13 C131 110.2(3)
C14 C13 C132 108.4(3)
C12 C13 C132 108.6(3)
C131 C13 C132 110.1(3)
C13 C131 H13A 109.5
C13 C131 H13B 109.5
H13A C131 H13B 109.5
C13 C131 H13C 109.5
H13A C131 H13C 109.5
H13B C131 H13C 109.5
C13 C132 H13D 109.5
C13 C132 H13E 109.5
H13D C132 H13E 109.5
C13 C132 H13F 109.5
H13D C132 H13F 109.5
H13E C132 H13F 109.5
O15 C14 C13 112.5(3)
O15 C14 H141 106(2)
C13 C14 H141 112(2)
O15 C14 H142 106(2)
C13 C14 H142 112(2)
H141 C14 H142 109(3)
C14 O15 P1 119.4(2)
O2 P2 O25 115.03(15)
O2 P2 O21 113.65(14)
O25 P2 O21 106.03(12)
O2 P2 O3 114.75(15)
O25 P2 O3 101.96(13)
O21 P2 O3 104.11(14)
C22 O21 P2 117.9(2)
O21 C22 C23 112.4(3)
O21 C22 H221 105(2)
C23 C22 H221 109(2)
O21 C22 H222 106(2)
C23 C22 H222 112(3)
H221 C22 H222 113(3)
C22 C23 C24 108.1(3)
C22 C23 C231 110.3(3)
C24 C23 C231 111.0(3)
C22 C23 C232 109.1(3)
C24 C23 C232 107.6(3)
C231 C23 C232 110.7(3)
C23 C231 H23A 109.5
C23 C231 H23B 109.5
H23A C231 H23B 109.5
C23 C231 H23C 109.5
H23A C231 H23C 109.5
H23B C231 H23C 109.5
C23 C232 H23D 109.5
C23 C232 H23E 109.5
H23D C232 H23E 109.5
C23 C232 H23F 109.5
H23D C232 H23F 109.5
H23E C232 H23F 109.5
O25 C24 C23 111.4(3)
O25 C24 H241 105.4(19)
C23 C24 H241 109(2)
O25 C24 H242 108(2)
C23 C24 H242 110(2)
H241 C24 H242 113(3)
C24 O25 P2 118.3(2)
P1 O3 P2 132.41(15)

loop_
_geom_bond_atom_site_label_1
_geom_bond_atom_site_label_2
_geom_bond_distance
P1 O1 1.446(3)
P1 O11 1.542(2)
P1 O15 1.549(2)
P1 O3 1.597(2)
O11 C12 1.468(4)
C12 C13 1.512(5)
C12 H121 1.00(4)
C12 H122 0.93(4)
C13 C14 1.505(5)
C13 C131 1.527(5)
C13 C132 1.534(5)
C131 H13A 0.9600
C131 H13B 0.9600
C131 H13C 0.9600
C132 H13D 0.9600
C132 H13E 0.9600
C132 H13F 0.9600
C14 O15 1.460(4)
C14 H141 0.93(4)
C14 H142 0.94(3)
P2 O2 1.440(2)
P2 O25 1.551(2)
P2 O21 1.551(2)
P2 O3 1.597(2)
O21 C22 1.458(4)
C22 C23 1.510(5)
C22 H221 0.95(3)
C22 H222 0.96(4)
C23 C24 1.512(5)
C23 C231 1.523(5)
C23 C232 1.529(4)
C231 H23A 0.9600
C231 H23B 0.9600
C231 H23C 0.9600
C232 H23D 0.9600
C232 H23E 0.9600
C232 H23F 0.9600
C24 O25 1.463(4)
C24 H241 0.92(3)
C24 H242 0.95(3)

loop_
_geom_hbond_atom_site_label_D
_geom_hbond_atom_site_label_H
_geom_hbond_atom_site_label_A
_geom_hbond_site_symmetry_A
_geom_hbond_distance_DH
_geom_hbond_distance_HA
_geom_hbond_distance_DA
_geom_hbond_angle_DHA
C24 H241 O1 8_765 0.92(3) 2.64(3) 3.405(5) 141(2)

loop_
_geom_torsion_atom_site_label_1
_geom_torsion_atom_site_label_2
_geom_torsion_atom_site_label_3
_geom_torsion_atom_site_label_4
_geom_torsion
O1 P1 O11 C12 168.6(2)
O15 P1 O11 C12 41.8(3)
O3 P1 O11 C12 -65.6(3)
P1 O11 C12 C13 -54.3(4)
O11 C12 C13 C14 57.9(4)
O11 C12 C13 C131 -63.6(4)
O11 C12 C13 C132 175.8(3)
C12 C13 C14 O15 -55.8(4)
C131 C13 C14 O15 65.4(4)
C132 C13 C14 O15 -173.8(3)
C13 C14 O15 P1 49.8(4)
O1 P1 O15 C14 -166.5(2)
O11 P1 O15 C14 -39.6(3)
O3 P1 O15 C14 70.0(3)
O2 P2 O21 C22 170.2(2)
O25 P2 O21 C22 42.9(3)
O3 P2 O21 C22 -64.2(3)
P2 O21 C22 C23 -53.7(4)
O21 C22 C23 C24 57.8(4)
O21 C22 C23 C231 -63.7(4)
O21 C22 C23 C232 174.6(3)
C22 C23 C24 O25 -57.7(4)
C231 C23 C24 O25 63.4(4)
C232 C23 C24 O25 -175.4(3)
C23 C24 O25 P2 54.5(4)
O2 P2 O25 C24 -170.1(2)
O21 P2 O25 C24 -43.6(3)
O3 P2 O25 C24 65.1(3)
O1 P1 O3 P2 49.1(3)
O11 P1 O3 P2 -76.6(2)
O15 P1 O3 P2 172.4(2)
O2 P2 O3 P1 32.1(3)
O25 P2 O3 P1 157.1(2)
O21 P2 O3 P1 -92.8(2)

_cod_database_fobs_code 2020290
